data_4337953
loop_
_publ_author_name
'Ayhan, Mehmet Menaf'
'Singh, Anu'
'Jeanneau, Erwann'
'Ahsen, Vefa'
'Zyss, Joseph'
'Ledoux-Rak, Isabelle'
'G\"urek, Ay\,se G\"ul'
'Hirel, Catherine'
'Bretonni\`ere, Yann'
'Andraud, Chantal'

_publ_section_title
;
 ABAB Homoleptic Bis(phthalocyaninato)lanthanide(III) Complexes: Original
 Octupolar Design Leading to Giant Quadratic Hyperpolarizability.
;
_journal_issue 9
_journal_name_full 'Inorganic chemistry'
_journal_page_first 4359
_journal_page_last 4370
_journal_paper_doi 10.1021/ic4031188
_journal_volume 53
_journal_year 2014
_chemical_formula_moiety 'C112 H128 N16 Nd S8, 2(C H Cl3)'
_chemical_formula_sum 'C114 H130 Cl6 N16 Nd S8'
_chemical_formula_weight 2337.88
_space_group_IT_number 70
_symmetry_cell_setting orthorhombic
_symmetry_space_group_name_Hall '-F 2uv 2vw'
_symmetry_space_group_name_H-M 'F d d d :2'
_atom_sites_solution_hydrogens difmap
_atom_sites_solution_primary direct
_cell_angle_alpha 90
_cell_angle_beta 90
_cell_angle_gamma 90
_cell_formula_units_Z 8
_cell_length_a 23.2750(10)
_cell_length_b 29.4040(10)
_cell_length_c 32.015(2)
_cell_measurement_reflns_used 11735
_cell_measurement_temperature 100
_cell_measurement_theta_max 29.5236
_cell_measurement_theta_min 3.3651
_cell_volume 21910.4(18)
_computing_cell_refinement
;
CrysAlisPro, Agilent Technologies,
Version 1.171.35.21 (release 20-01-2012 CrysAlis171 .NET)
(compiled Jan 23 2012,18:06:46)
;
_computing_data_collection
;
CrysAlisPro, Agilent Technologies,
Version 1.171.35.21 (release 20-01-2012 CrysAlis171 .NET)
(compiled Jan 23 2012,18:06:46)
;
_computing_data_reduction
;
CrysAlisPro, Agilent Technologies,
Version 1.171.35.21 (release 20-01-2012 CrysAlis171 .NET)
(compiled Jan 23 2012,18:06:46)
;
_computing_molecular_graphics 'CAMERON (Watkin et al., 1996)'
_computing_publication_material 'CRYSTALS (Betteridge et al., 2003)'
_computing_structure_refinement 'CRYSTALS (Betteridge et al., 2003)'
_computing_structure_solution 'SIR97 (Altomare et al., 1999)'
_diffrn_ambient_temperature 100
_diffrn_detector_area_resol_mean 10.4685
_diffrn_measured_fraction_theta_full 0.997
_diffrn_measured_fraction_theta_max 0.898
_diffrn_measurement_device_type 'Xcalibur, Atlas, Gemini ultra'
_diffrn_measurement_method \w
_diffrn_radiation_monochromator graphite
_diffrn_radiation_source 'Enhance (Mo) X-ray Source'
_diffrn_radiation_type 'Mo K\a'
_diffrn_radiation_wavelength 0.7107
_diffrn_reflns_av_R_equivalents 0.061
_diffrn_reflns_limit_h_max 31
_diffrn_reflns_limit_h_min -31
_diffrn_reflns_limit_k_max 39
_diffrn_reflns_limit_k_min -38
_diffrn_reflns_limit_l_max 41
_diffrn_reflns_limit_l_min -40
_diffrn_reflns_number 46611
_diffrn_reflns_theta_full 26.667
_diffrn_reflns_theta_max 29.587
_diffrn_reflns_theta_min 3.372
_diffrn_standards_number 0
_exptl_absorpt_coefficient_mu 0.830
_exptl_absorpt_correction_T_max 0.832
_exptl_absorpt_correction_T_min 0.761
_exptl_absorpt_correction_type analytical
_exptl_absorpt_process_details
;
CrysAlisPro, Agilent Technologies,
Version 1.171.35.21 (release 20-01-2012 CrysAlis171 .NET)
(compiled Jan 23 2012,18:06:46)
Analytical numeric absorption correction using a multifaceted crystal
            model based on expressions derived by R.C. Clark & J.S. Reid.
(Clark, R. C. & Reid, J. S. (1995). Acta Cryst. A51, 887-897)
;
_exptl_crystal_colour black
_exptl_crystal_density_diffrn 1.417
_exptl_crystal_density_method 'not measured'
_exptl_crystal_description prism
_exptl_crystal_F_000 9728
_exptl_crystal_size_max 0.429
_exptl_crystal_size_mid 0.406
_exptl_crystal_size_min 0.301
_refine_diff_density_max 4.50
_refine_diff_density_min -4.49
_refine_ls_extinction_coef 715.121
_refine_ls_extinction_method 'Larson (1970), Equation 22'
_refine_ls_goodness_of_fit_ref 0.8431
_refine_ls_hydrogen_treatment constr
_refine_ls_matrix_type full
_refine_ls_number_parameters 400
_refine_ls_number_reflns 6931
_refine_ls_number_restraints 111
_refine_ls_R_factor_all 0.1007
_refine_ls_R_factor_gt 0.0864
_refine_ls_shift/su_max 0.0056201
_refine_ls_shift/su_mean 0.0002538
_refine_ls_structure_factor_coef Fsqd
_refine_ls_weighting_details
;
 Method, part 1, Chebychev polynomial, (Watkin, 1994, Prince, 1982) 
 [weight] = 1.0/[A~0~*T~0~(x)+A~1~*T~1~(x) ... +A~n-1~]*T~n-1~(x)] 
 where A~i~ are the Chebychev coefficients listed below and x= Fcalc/Fmax 
 Method = Robust Weighting (Prince, 1982) 
 W = [weight] * [1-(deltaF/6*sigmaF)^2^]^2^ 
 A~i~ are: 
 589. 909. 434. 97.7 
;
_refine_ls_weighting_scheme calc
_refine_ls_wR_factor_all 0.2057
_refine_ls_wR_factor_gt 0.1748
_refine_ls_wR_factor_ref 0.2057
_reflns_limit_h_max 31
_reflns_limit_h_min 0
_reflns_limit_k_max 39
_reflns_limit_k_min 0
_reflns_limit_l_max 41
_reflns_limit_l_min 0
_reflns_number_gt 5947
_reflns_number_total 6932
_reflns_threshold_expression I>2.0\s(I)
_oxford_diffrn_Wilson_B_factor 2.38
_oxford_diffrn_Wilson_scale 37.40
_oxford_refine_ls_r_factor_ref 0.1007
_oxford_refine_ls_scale 0.2496(3)
_oxford_reflns_number_all 6931
_oxford_reflns_threshold_expression_ref I>-10.0\s(I)
_cod_data_source_file ic4031188_si_002.cif
_cod_data_source_block 1
_cod_depositor_comments 'Adding full bibliography for 4337951--4337954.cif.'
_cod_original_sg_symbol_H-M 'F d d d '
_cod_original_formula_sum 'C114 H130 Cl6 N16 Nd1 S8'
_cod_database_code 4337953

loop_
_symmetry_equiv_pos_as_xyz
x,y,z
-x,-y,-z
x,y+1/2,z+1/2
-x,-y+1/2,-z+1/2
x+1/2,y,z+1/2
-x+1/2,-y,-z+1/2
x+1/2,y+1/2,z
-x+1/2,-y+1/2,-z
-x,y+1/4,z+1/4
x,-y+1/4,-z+1/4
-x,y+3/4,z+3/4
x,-y+3/4,-z+3/4
-x+1/2,y+1/4,z+3/4
x+1/2,-y+1/4,-z+3/4
-x+1/2,y+3/4,z+1/4
x+1/2,-y+3/4,-z+1/4
x+1/4,-y,z+1/4
-x+1/4,y,-z+1/4
x+1/4,-y+1/2,z+3/4
-x+1/4,y+1/2,-z+3/4
x+3/4,-y,z+3/4
-x+3/4,y,-z+3/4
x+3/4,-y+1/2,z+1/4
-x+3/4,y+1/2,-z+1/4
-x+1/4,-y+3/4,z+1/2
x+1/4,y+3/4,-z+1/2
-x+1/4,-y+5/4,z+1
x+1/4,y+5/4,-z+1
-x+3/4,-y+3/4,z+1
x+3/4,y+3/4,-z+1
-x+3/4,-y+5/4,z+1/2
x+3/4,y+5/4,-z+1/2

loop_
_atom_site_label
_atom_site_type_symbol
_atom_site_fract_x
_atom_site_fract_y
_atom_site_fract_z
_atom_site_U_iso_or_equiv
_atom_site_occupancy
_atom_site_adp_type
_atom_site_refinement_flags_posn
_atom_site_refinement_flags_adp
_atom_site_disorder_assembly
_atom_site_disorder_group
Nd1 Nd 0.8750 0.3750 0.3750 0.0222 1.0000 Uani S T . .
N2 N 0.79664(18) 0.32423(14) 0.35123(12) 0.0255 1.0000 Uani . . . .
C3 C 0.7472(2) 0.32059(17) 0.37408(14) 0.0252 1.0000 Uani . . . .
N4 N 0.74158(17) 0.31858(14) 0.41533(12) 0.0256 1.0000 Uani . . . .
C5 C 0.7858(2) 0.31974(16) 0.44187(14) 0.0258 1.0000 Uani . . . .
N6 N 0.84296(17) 0.32524(15) 0.43245(13) 0.0279 1.0000 Uani . . . .
C7 C 0.87399(19) 0.32241(16) 0.46877(14) 0.0240 1.0000 Uani . . . .
N8 N 0.93122(17) 0.32275(14) 0.47283(12) 0.0259 1.0000 Uani . . . .
C9 C 0.9673(2) 0.32274(16) 0.44059(14) 0.0250 1.0000 Uani . . . .
C10 C 1.0298(2) 0.32005(16) 0.44459(14) 0.0268 1.0000 Uani . . . .
C11 C 1.0522(2) 0.31855(16) 0.40435(15) 0.0263 1.0000 Uani . . . .
C12 C 1.1111(2) 0.3177(2) 0.39659(17) 0.0351 1.0000 Uani . . . .
C13 C 1.1474(2) 0.3193(2) 0.43087(19) 0.0418 1.0000 Uani . . . .
C14 C 1.1251(2) 0.3211(2) 0.47140(18) 0.0382 1.0000 Uani . . . .
C15 C 1.0667(2) 0.32137(19) 0.47913(16) 0.0325 1.0000 Uani . . . .
C16 C 0.8344(2) 0.31680(17) 0.50376(16) 0.0302 1.0000 Uani . . . .
C17 C 0.7792(2) 0.31458(16) 0.48669(14) 0.0267 1.0000 Uani . . . .
C18 C 0.7306(2) 0.30882(18) 0.51130(15) 0.0296 1.0000 Uani . . . .
C19 C 0.7381(2) 0.30610(18) 0.55425(16) 0.0321 1.0000 Uani . . . .
S20 S 0.68062(6) 0.29760(6) 0.58963(4) 0.0419 1.0000 Uani . . . .
C21 C 0.6192(2) 0.2847(2) 0.55702(18) 0.0351 1.0000 Uani . . . .
C22 C 0.5852(3) 0.3257(2) 0.5426(2) 0.0441 1.0000 Uani . U . .
C23 C 0.5352(3) 0.3125(3) 0.5145(2) 0.0598 1.0000 Uani D U . .
C24 C 0.5475(7) 0.2926(10) 0.4711(5) 0.0638 0.5000 Uani D U 2 2
C25 C 0.5185(9) 0.2902(8) 0.4374(6) 0.0842 0.5000 Uani D U 2 1
C26 C 0.5631(7) 0.2969(11) 0.4728(5) 0.0677 0.5000 Uani D U 2 1
C27 C 0.4890(7) 0.2817(6) 0.4499(6) 0.0713 0.5000 Uani D U 2 2
C28 C 0.4995(10) 0.2528(7) 0.4079(6) 0.0914 0.5000 Uani D U 2 1
C29 C 0.4888(9) 0.3248(6) 0.4224(6) 0.0856 0.5000 Uani D U 2 2
C30 C 0.7938(2) 0.30966(19) 0.57215(15) 0.0324 1.0000 Uani . . . .
C31 C 0.8424(2) 0.31459(18) 0.54674(15) 0.0308 1.0000 Uani . . . .
S32 S 0.79707(7) 0.30854(6) 0.62687(4) 0.0414 1.0000 Uani . . . .
C33 C 0.8731(2) 0.3078(2) 0.63869(17) 0.0387 1.0000 Uani . U . .
C34 C 0.8782(2) 0.3069(3) 0.68635(18) 0.0430 1.0000 Uani D U . .
C35 C 0.9410(5) 0.3116(9) 0.7021(5) 0.0527 0.5000 Uani D U 1 2
C36 C 0.9423(4) 0.3030(7) 0.6992(5) 0.0448 0.5000 Uani D U 1 1
C37 C 0.9449(8) 0.2994(6) 0.7491(5) 0.0579 0.5000 Uani D U 1 2
C38 C 0.9519(7) 0.3195(6) 0.7448(4) 0.0478 0.5000 Uani D U 1 1
C39 C 0.9202(6) 0.2877(5) 0.7751(3) 0.0549 0.5000 Uani D U 1 1
C40 C 0.9131(8) 0.3363(6) 0.7745(4) 0.0673 0.5000 Uani D U 1 2
C41 C 0.9255(10) 0.3300(7) 0.8217(4) 0.0690 0.5000 Uani D U 1 2
C42 C 0.9266(7) 0.3041(6) 0.8207(4) 0.0546 0.5000 Uani D U 1 1
Cl43 Cl 0.85182(14) 0.69241(9) 0.41678(7) 0.0867 1.0000 Uani . . . .
C44 C 0.8516(7) 0.6663(5) 0.3681(5) 0.0605 0.5000 Uani . . . .
Cl45 Cl 0.7809(2) 0.66795(18) 0.34864(17) 0.0835 0.5000 Uani . . . .
H121 H 1.1253 0.3164 0.3694 0.0410 1.0000 Uiso R . . .
H131 H 1.1876 0.3191 0.4270 0.0500 1.0000 Uiso R . . .
H141 H 1.1505 0.3219 0.4940 0.0448 1.0000 Uiso R . . .
H151 H 1.0524 0.3221 0.5062 0.0378 1.0000 Uiso R . . .
H181 H 0.6941 0.3071 0.4992 0.0348 1.0000 Uiso R . . .
H211 H 0.5937 0.2650 0.5731 0.0409 1.0000 Uiso R . . .
H212 H 0.6329 0.2681 0.5325 0.0410 1.0000 Uiso R . . .
H221 H 0.5699 0.3417 0.5668 0.0521 1.0000 Uiso R . . .
H222 H 0.6106 0.3463 0.5274 0.0519 1.0000 Uiso R . . .
H241 H 0.5689 0.3143 0.4544 0.0738 0.5000 Uiso R . 2 2
H242 H 0.5695 0.2646 0.4738 0.0741 0.5000 Uiso R . 2 2
H251 H 0.4826 0.2971 0.4515 0.0989 0.5000 Uiso R . 2 1
H252 H 0.5278 0.3141 0.4179 0.0991 0.5000 Uiso R . 2 1
H261 H 0.5886 0.3209 0.4635 0.0789 0.5000 Uiso R . 2 1
H262 H 0.5851 0.2692 0.4770 0.0790 0.5000 Uiso R . 2 1
H271 H 0.4572 0.2815 0.4693 0.0841 0.5000 Uiso R . 2 2
H272 H 0.4892 0.2536 0.4345 0.0837 0.5000 Uiso R . 2 2
H281 H 0.4611 0.2590 0.3980 0.1390 0.5000 Uiso R . 2 1
H282 H 0.5005 0.2244 0.4228 0.1391 0.5000 Uiso R . 2 1
H283 H 0.5260 0.2523 0.3849 0.1391 0.5000 Uiso R . 2 1
H291 H 0.4552 0.3247 0.4047 0.1300 0.5000 Uiso R . 2 2
H292 H 0.4887 0.3517 0.4397 0.1301 0.5000 Uiso R . 2 2
H293 H 0.5229 0.3242 0.4053 0.1301 0.5000 Uiso R . 2 2
H311 H 0.8790 0.3163 0.5584 0.0348 1.0000 Uiso R . . .
H331 H 0.8913 0.3349 0.6276 0.0449 1.0000 Uiso R . . .
H332 H 0.8909 0.2811 0.6265 0.0451 1.0000 Uiso R . . .
H351 H 0.9543 0.3426 0.6975 0.0630 0.5000 Uiso R . 1 2
H352 H 0.9655 0.2909 0.6863 0.0630 0.5000 Uiso R . 1 2
H361 H 0.9648 0.3224 0.6806 0.0538 0.5000 Uiso R . 1 1
H362 H 0.9552 0.2717 0.6963 0.0540 0.5000 Uiso R . 1 1
H371 H 0.9849 0.2983 0.7577 0.0701 0.5000 Uiso R . 1 2
H372 H 0.9273 0.2699 0.7540 0.0700 0.5000 Uiso R . 1 2
H381 H 0.9927 0.3189 0.7510 0.0581 0.5000 Uiso R . 1 1
H382 H 0.9376 0.3503 0.7480 0.0581 0.5000 Uiso R . 1 1
H391 H 0.9362 0.2573 0.7729 0.0660 0.5000 Uiso R . 1 1
H392 H 0.8798 0.2872 0.7678 0.0660 0.5000 Uiso R . 1 1
H401 H 0.9262 0.3663 0.7658 0.0830 0.5000 Uiso R . 1 2
H402 H 0.8721 0.3334 0.7694 0.0830 0.5000 Uiso R . 1 2
H411 H 0.9131 0.3567 0.8365 0.1060 0.5000 Uiso R . 1 2
H412 H 0.9661 0.3258 0.8261 0.1060 0.5000 Uiso R . 1 2
H413 H 0.9051 0.3039 0.8320 0.1060 0.5000 Uiso R . 1 2
H421 H 0.9029 0.2862 0.8389 0.0830 0.5000 Uiso R . 1 1
H422 H 0.9661 0.3011 0.8291 0.0830 0.5000 Uiso R . 1 1
H423 H 0.9154 0.3355 0.8224 0.0830 0.5000 Uiso R . 1 1
H441 H 0.8529 0.6336 0.3683 0.0880 0.5000 Uiso R . . .
H341 H 0.8558 0.3318 0.6977 0.0500 0.5000 Uiso R . 1 2
H342 H 0.8626 0.2782 0.6964 0.0500 0.5000 Uiso R . 1 2
H343 H 0.8621 0.3346 0.6979 0.0500 0.5000 Uiso R . 1 1
H344 H 0.8573 0.2808 0.6973 0.0500 0.5000 Uiso R . 1 1
H231 H 0.5127 0.3397 0.5100 0.0711 0.5000 Uiso R . 2 2
H232 H 0.5123 0.2905 0.5297 0.0709 0.5000 Uiso R . 2 2
H233 H 0.5097 0.3381 0.5103 0.0710 0.5000 Uiso R . 2 1
H234 H 0.5137 0.2875 0.5266 0.0709 0.5000 Uiso R . 2 1

loop_
_atom_site_aniso_label
_atom_site_aniso_U_11
_atom_site_aniso_U_22
_atom_site_aniso_U_33
_atom_site_aniso_U_23
_atom_site_aniso_U_13
_atom_site_aniso_U_12
Nd1 0.0254(3) 0.0262(3) 0.0149(2) 0.0000 0.0000 0.0000
N2 0.0331(19) 0.0310(19) 0.0123(17) -0.0031(13) 0.0005(14) -0.0012(16)
C3 0.025(2) 0.030(2) 0.020(2) -0.0032(15) 0.0032(15) 0.0001(19)
N4 0.0265(18) 0.0286(19) 0.0218(19) 0.0015(14) 0.0044(14) -0.0052(15)
C5 0.031(2) 0.026(2) 0.020(2) 0.0009(16) 0.0035(16) -0.0028(17)
N6 0.0252(18) 0.035(2) 0.024(2) -0.0059(15) 0.0007(14) 0.0016(16)
C7 0.033(2) 0.022(2) 0.017(2) -0.0010(16) -0.0004(15) 0.0001(15)
N8 0.0308(19) 0.0284(19) 0.0186(18) 0.0026(14) 0.0016(14) 0.0021(15)
C9 0.031(2) 0.025(2) 0.019(2) 0.0025(16) 0.0003(16) 0.0016(17)
C10 0.030(2) 0.031(2) 0.020(2) 0.0002(16) -0.0031(16) 0.0011(18)
C11 0.029(2) 0.029(2) 0.022(2) 0.0031(16) -0.0004(17) 0.0021(17)
C12 0.033(2) 0.041(3) 0.031(3) 0.004(2) 0.000(2) 0.004(2)
C13 0.025(2) 0.063(4) 0.038(3) 0.007(3) -0.001(2) 0.002(2)
C14 0.032(3) 0.053(4) 0.030(3) 0.003(2) -0.0097(19) 0.002(2)
C15 0.032(2) 0.042(3) 0.023(2) 0.0022(19) -0.0057(18) 0.004(2)
C16 0.036(2) 0.030(2) 0.024(2) 0.0005(18) 0.0035(18) 0.0017(19)
C17 0.036(2) 0.026(2) 0.018(2) -0.0001(16) 0.0027(17) 0.0004(18)
C18 0.031(2) 0.036(2) 0.022(2) -0.0021(18) 0.0052(17) -0.0027(19)
C19 0.038(3) 0.035(3) 0.023(2) -0.0022(19) 0.0066(19) -0.002(2)
S20 0.0416(7) 0.0621(9) 0.0220(6) -0.0013(6) 0.0102(5) -0.0122(6)
C21 0.034(2) 0.042(3) 0.030(3) -0.003(2) 0.0061(19) -0.010(2)
C22 0.045(3) 0.050(3) 0.038(3) -0.006(2) 0.005(2) 0.005(3)
C23 0.059(4) 0.065(4) 0.055(4) -0.004(3) -0.012(3) 0.009(3)
C24 0.062(7) 0.077(7) 0.053(6) -0.003(6) -0.022(6) 0.000(7)
C25 0.078(8) 0.109(9) 0.066(8) -0.012(7) -0.009(7) -0.006(8)
C26 0.072(7) 0.081(7) 0.050(6) -0.017(6) -0.031(6) -0.003(7)
C27 0.062(7) 0.092(9) 0.060(7) 0.002(7) -0.012(6) 0.007(7)
C28 0.080(9) 0.118(12) 0.076(9) -0.002(9) 0.002(8) -0.004(9)
C29 0.075(8) 0.110(11) 0.072(9) -0.003(8) -0.015(8) 0.019(8)
C30 0.039(3) 0.039(3) 0.019(2) 0.0015(18) 0.0027(18) -0.002(2)
C31 0.041(3) 0.036(2) 0.016(2) 0.0040(17) 0.0017(18) -0.001(2)
S32 0.0436(8) 0.0641(10) 0.0167(6) 0.0034(5) 0.0036(5) -0.0018(7)
C33 0.047(3) 0.048(3) 0.021(2) 0.004(2) 0.003(2) -0.002(2)
C34 0.052(3) 0.054(3) 0.023(2) -0.001(2) -0.002(2) 0.000(2)
C35 0.055(6) 0.068(7) 0.035(6) -0.001(5) -0.003(5) 0.001(6)
C36 0.051(6) 0.061(7) 0.023(5) 0.004(5) -0.003(5) -0.009(5)
C37 0.060(6) 0.079(7) 0.035(6) -0.001(6) -0.006(5) -0.002(6)
C38 0.049(6) 0.065(6) 0.030(5) 0.007(5) -0.006(4) -0.012(5)
C39 0.059(6) 0.074(7) 0.032(5) 0.004(5) -0.007(5) -0.005(5)
C40 0.082(7) 0.081(8) 0.039(6) 0.000(6) -0.006(6) -0.009(7)
C41 0.085(9) 0.083(9) 0.039(7) -0.003(7) -0.013(6) -0.004(9)
C42 0.054(7) 0.075(8) 0.035(6) 0.006(6) -0.011(5) -0.006(7)
Cl43 0.128(2) 0.0832(16) 0.0493(12) 0.0042(11) 0.0086(13) 0.0044(15)
C44 0.097(13) 0.047(7) 0.037(7) -0.004(6) 0.002(7) -0.011(7)
Cl45 0.091(3) 0.080(3) 0.079(3) 0.010(3) 0.012(3) 0.012(3)

loop_
_atom_type_symbol
_atom_type_scat_dispersion_real
_atom_type_scat_dispersion_imag
_atom_type_scat_Cromer_Mann_a1
_atom_type_scat_Cromer_Mann_b1
_atom_type_scat_Cromer_Mann_a2
_atom_type_scat_Cromer_Mann_b2
_atom_type_scat_Cromer_Mann_a3
_atom_type_scat_Cromer_Mann_b3
_atom_type_scat_Cromer_Mann_a4
_atom_type_scat_Cromer_Mann_b4
_atom_type_scat_Cromer_Mann_c
_atom_type_scat_source
C 0.0033 0.0016 2.3100 20.8439 1.0200 10.2075 1.5886 0.5687 0.8650 51.6512 0.2156 'International Tables Vol C 4.2.6.8 and 6.1.1.4'
H 0.0000 0.0000 0.4930 10.5109 0.3229 26.1257 0.1402 3.1424 0.0408 57.7998 0.0030 'International Tables Vol C 4.2.6.8 and 6.1.1.4'
N 0.0061 0.0033 12.2126 0.0057 3.1322 9.8933 2.0125 28.9975 1.1663 0.5826 -11.5290 'International Tables Vol C 4.2.6.8 and 6.1.1.4'
O 0.0106 0.0060 3.0485 13.2771 2.2868 5.7011 1.5463 0.3239 0.8670 32.9089 0.2508 'International Tables Vol C 4.2.6.8 and 6.1.1.4'
Br -0.2901 2.4595 17.1789 2.1723 5.2358 16.5796 5.6377 0.2609 3.9851 41.4328 2.9557 'International Tables Vol C 4.2.6.8 and 6.1.1.4'
Nd -0.1943 3.0179 22.6845 2.6625 19.6847 0.2106 12.7740 15.8850 2.8514 137.9030 1.9849 'International Tables Vol C 4.2.6.8 and 6.1.1.4'
S 0.1246 0.1234 6.9053 1.4679 5.2034 22.2151 1.4379 0.2536 1.5863 56.1720 0.8669 'International Tables Vol C 4.2.6.8 and 6.1.1.4'
Cl 0.1484 0.1585 11.4604 0.0104 7.1964 1.1662 6.2556 18.5194 1.6455 47.7784 -9.5574 'International Tables Vol C 4.2.6.8 and 6.1.1.4'

loop_
_geom_angle_atom_site_label_1
_geom_angle_site_symmetry_1
_geom_angle_atom_site_label_2
_geom_angle_atom_site_label_3
_geom_angle_site_symmetry_3
_geom_angle
_geom_angle_publ_flag
N2 12_555 Nd1 N2 22_655 144.22(17) yes
N2 12_555 Nd1 N2 29_654 105.87(19) yes
N2 22_655 Nd1 N2 29_654 85.14(19) yes
N2 12_555 Nd1 N6 12_555 69.44(13) yes
N2 22_655 Nd1 N6 12_555 144.05(13) yes
N2 29_654 Nd1 N6 12_555 68.65(13) yes
N2 12_555 Nd1 N6 22_655 144.05(13) yes
N2 22_655 Nd1 N6 22_655 69.44(13) yes
N2 29_654 Nd1 N6 22_655 84.59(13) yes
N6 12_555 Nd1 N6 22_655 83.52(19) yes
N2 12_555 Nd1 N6 29_654 68.65(13) yes
N2 22_655 Nd1 N6 29_654 84.59(13) yes
N2 29_654 Nd1 N6 29_654 69.44(13) yes
N6 12_555 Nd1 N6 29_654 107.20(19) yes
N6 22_655 Nd1 N6 29_654 144.79(18) yes
N2 12_555 Nd1 N2 . 85.14(19) yes
N2 22_655 Nd1 N2 . 105.87(19) yes
N2 29_654 Nd1 N2 . 144.22(17) yes
N6 12_555 Nd1 N2 . 84.59(13) yes
N6 22_655 Nd1 N2 . 68.65(13) yes
N2 12_555 Nd1 N6 . 84.59(13) yes
N2 22_655 Nd1 N6 . 68.65(13) yes
N2 29_654 Nd1 N6 . 144.05(13) yes
N6 12_555 Nd1 N6 . 144.79(18) yes
N6 22_655 Nd1 N6 . 107.20(19) yes
N6 29_654 Nd1 N2 . 144.05(13) yes
N6 29_654 Nd1 N6 . 83.52(19) yes
N2 . Nd1 N6 . 69.44(13) yes
C9 22_655 N2 Nd1 . 119.4(3) yes
C9 22_655 N2 C3 . 108.6(4) yes
Nd1 . N2 C3 . 120.2(3) yes
C11 22_655 C3 N2 . 109.3(4) yes
C11 22_655 C3 N4 . 122.5(4) yes
N2 . C3 N4 . 128.2(4) yes
C3 . N4 C5 . 123.8(4) yes
N4 . C5 N6 . 127.6(4) yes
N4 . C5 C17 . 123.1(4) yes
N6 . C5 C17 . 109.4(4) yes
C5 . N6 Nd1 . 121.8(3) yes
C5 . N6 C7 . 108.5(4) yes
Nd1 . N6 C7 . 120.6(3) yes
N6 . C7 N8 . 127.3(4) yes
N6 . C7 C16 . 109.0(4) yes
N8 . C7 C16 . 123.7(4) yes
C7 . N8 C9 . 123.6(4) yes
N2 22_655 C9 N8 . 127.2(4) yes
N2 22_655 C9 C10 . 108.7(4) yes
N8 . C9 C10 . 124.0(4) yes
C9 . C10 C11 . 107.1(4) yes
C9 . C10 C15 . 132.6(5) yes
C11 . C10 C15 . 120.2(4) yes
C3 22_655 C11 C10 . 106.2(4) yes
C3 22_655 C11 C12 . 131.4(5) yes
C10 . C11 C12 . 122.4(5) yes
C11 . C12 C13 . 117.3(5) yes
C11 . C12 H121 . 121.1 no
C13 . C12 H121 . 121.6 no
C12 . C13 C14 . 120.6(5) yes
C12 . C13 H131 . 120.0 no
C14 . C13 H131 . 119.4 no
C13 . C14 C15 . 122.1(5) yes
C13 . C14 H141 . 119.0 no
C15 . C14 H141 . 118.9 no
C10 . C15 C14 . 117.5(5) yes
C10 . C15 H151 . 121.2 no
C14 . C15 H151 . 121.3 no
C7 . C16 C17 . 106.6(4) yes
C7 . C16 C31 . 132.8(5) yes
C17 . C16 C31 . 120.6(5) yes
C5 . C17 C16 . 106.5(4) yes
C5 . C17 C18 . 131.3(5) yes
C16 . C17 C18 . 122.2(4) yes
C17 . C18 C19 . 117.8(5) yes
C17 . C18 H181 . 120.8 no
C19 . C18 H181 . 121.4 no
C18 . C19 S20 . 123.1(4) yes
C18 . C19 C30 . 120.7(5) yes
S20 . C19 C30 . 116.2(4) yes
C19 . S20 C21 . 104.9(3) yes
S20 . C21 C22 . 114.9(4) yes
S20 . C21 H211 . 107.4 no
C22 . C21 H211 . 108.5 no
S20 . C21 H212 . 108.1 no
C22 . C21 H212 . 108.8 no
H211 . C21 H212 . 109.0 no
C21 . C22 C23 . 112.1(6) yes
C21 . C22 H221 . 109.6 no
C23 . C22 H221 . 108.3 no
C21 . C22 H222 . 109.2 no
C23 . C22 H222 . 109.0 no
H221 . C22 H222 . 108.6 no
C22 . C23 C26 . 105.4(8) yes
C22 . C23 H233 . 110.6 no
C26 . C23 H233 . 111.4 no
C22 . C23 H234 . 110.5 no
C26 . C23 H234 . 109.8 no
H233 . C23 H234 . 109.2 no
C22 . C23 C24 . 119.4(8) yes
C22 . C23 H231 . 106.7 no
C24 . C23 H231 . 106.5 no
C22 . C23 H232 . 107.0 no
C24 . C23 H232 . 107.8 no
H231 . C23 H232 . 109.2 no
C23 . C24 C27 . 108.0(12) yes
C23 . C24 H241 . 110.2 no
C27 . C24 H241 . 110.2 no
C23 . C24 H242 . 109.9 no
C27 . C24 H242 . 108.9 no
H241 . C24 H242 . 109.6 no
C26 . C25 C28 . 138.1(20) yes
C26 . C25 H251 . 102.2 no
C28 . C25 H251 . 100.9 no
C26 . C25 H252 . 103.4 no
C28 . C25 H252 . 100.8 no
H251 . C25 H252 . 110.0 no
C25 . C26 C23 . 112.7(13) yes
C25 . C26 H261 . 106.2 no
C23 . C26 H261 . 107.8 no
C25 . C26 H262 . 110.4 no
C23 . C26 H262 . 110.3 no
H261 . C26 H262 . 109.2 no
C24 . C27 C29 . 94.7(16) yes
C24 . C27 H271 . 113.1 no
C29 . C27 H271 . 111.8 no
C24 . C27 H272 . 113.4 no
C29 . C27 H272 . 114.2 no
H271 . C27 H272 . 109.1 no
C25 . C28 H281 . 109.8 no
C25 . C28 H282 . 108.2 no
H281 . C28 H282 . 110.4 no
C25 . C28 H283 . 107.5 no
H281 . C28 H283 . 110.5 no
H282 . C28 H283 . 110.4 no
C27 . C29 H291 . 109.6 no
C27 . C29 H292 . 110.0 no
H291 . C29 H292 . 109.8 no
C27 . C29 H293 . 107.9 no
H291 . C29 H293 . 109.5 no
H292 . C29 H293 . 110.0 no
C19 . C30 C31 . 120.7(4) yes
C19 . C30 S32 . 116.2(4) yes
C31 . C30 S32 . 123.1(4) yes
C30 . C31 C16 . 118.1(5) yes
C30 . C31 H311 . 120.9 no
C16 . C31 H311 . 121.1 no
C30 . S32 C33 . 104.6(3) yes
S32 . C33 C34 . 106.5(4) yes
S32 . C33 H331 . 109.9 no
C34 . C33 H331 . 110.3 no
S32 . C33 H332 . 110.0 no
C34 . C33 H332 . 110.7 no
H331 . C33 H332 . 109.4 no
C33 . C34 C36 . 109.9(7) yes
C33 . C34 H343 . 109.5 no
C36 . C34 H343 . 109.4 no
C33 . C34 H344 . 109.5 no
C36 . C34 H344 . 109.3 no
H343 . C34 H344 . 109.3 no
C33 . C34 C35 . 113.2(8) yes
C33 . C34 H341 . 108.6 no
C35 . C34 H341 . 108.4 no
C33 . C34 H342 . 108.5 no
C35 . C34 H342 . 108.7 no
H341 . C34 H342 . 109.3 no
C34 . C35 C37 . 110.4(12) yes
C34 . C35 H351 . 109.5 no
C37 . C35 H351 . 110.1 no
C34 . C35 H352 . 109.1 no
C37 . C35 H352 . 108.8 no
H351 . C35 H352 . 108.9 no
C34 . C36 C38 . 111.4(10) yes
C34 . C36 H361 . 108.1 no
C38 . C36 H361 . 108.2 no
C34 . C36 H362 . 110.0 no
C38 . C36 H362 . 109.8 no
H361 . C36 H362 . 109.3 no
C35 . C37 C40 . 108.7(14) yes
C35 . C37 H371 . 109.7 no
C40 . C37 H371 . 109.4 no
C35 . C37 H372 . 109.8 no
C40 . C37 H372 . 109.9 no
H371 . C37 H372 . 109.2 no
C36 . C38 C39 . 109.6(13) yes
C36 . C38 H381 . 109.2 no
C39 . C38 H381 . 109.0 no
C36 . C38 H382 . 110.1 no
C39 . C38 H382 . 109.6 no
H381 . C38 H382 . 109.3 no
C38 . C39 C42 . 111.2(11) yes
C38 . C39 H391 . 109.3 no
C42 . C39 H391 . 108.8 no
C38 . C39 H392 . 108.7 no
C42 . C39 H392 . 109.1 no
H391 . C39 H392 . 109.7 no
C37 . C40 C41 . 109.9(14) yes
C37 . C40 H401 . 109.6 no
C41 . C40 H401 . 109.4 no
C37 . C40 H402 . 108.5 no
C41 . C40 H402 . 109.6 no
H401 . C40 H402 . 109.8 no
C40 . C41 H411 . 109.0 no
C40 . C41 H412 . 109.8 no
H411 . C41 H412 . 109.3 no
C40 . C41 H413 . 109.8 no
H411 . C41 H413 . 109.5 no
H412 . C41 H413 . 109.4 no
C39 . C42 H421 . 110.3 no
C39 . C42 H422 . 109.1 no
H421 . C42 H422 . 109.2 no
C39 . C42 H423 . 109.1 no
H421 . C42 H423 . 109.6 no
H422 . C42 H423 . 109.5 no
C44 22_655 Cl43 C44 . 39.6(11) yes
Cl43 . C44 Cl43 22_655 112.4(8) yes
Cl43 . C44 C44 22_655 70.1(12) yes
Cl43 22_655 C44 C44 22_655 70.3(14) yes
Cl43 . C44 Cl45 . 107.9(9) yes
Cl43 22_655 C44 Cl45 . 110.1(8) yes
C44 22_655 C44 Cl45 . 177.9(14) yes
Cl43 . C44 H441 . 115.7 no
Cl43 22_655 C44 H441 . 115.4 no
C44 22_655 C44 H441 . 88.2 no
Cl45 . C44 H441 . 93.3 no

loop_
_geom_bond_atom_site_label_1
_geom_bond_atom_site_label_2
_geom_bond_site_symmetry_2
_geom_bond_distance
_geom_bond_publ_flag
Nd1 N2 12_555 2.477(4) yes
Nd1 N2 22_655 2.477(4) yes
Nd1 N2 29_654 2.477(4) yes
Nd1 N6 12_555 2.466(4) yes
Nd1 N6 22_655 2.466(4) yes
Nd1 N6 29_654 2.466(4) yes
Nd1 N2 . 2.477(4) yes
Nd1 N6 . 2.466(4) yes
N2 C9 22_655 1.378(6) yes
N2 C3 . 1.367(6) yes
C3 C11 22_655 1.469(7) yes
C3 N4 . 1.328(6) yes
N4 C5 . 1.334(6) yes
C5 N6 . 1.375(6) yes
C5 C17 . 1.451(6) yes
N6 C7 . 1.372(6) yes
C7 N8 . 1.339(6) yes
C7 C16 . 1.460(7) yes
N8 C9 . 1.331(6) yes
C9 C10 . 1.463(7) yes
C10 C11 . 1.391(6) yes
C10 C15 . 1.400(6) yes
C11 C12 . 1.392(7) yes
C12 C13 . 1.387(8) yes
C12 H121 . 0.932 no
C13 C14 . 1.399(8) yes
C13 H131 . 0.944 no
C14 C15 . 1.382(7) yes
C14 H141 . 0.935 no
C15 H151 . 0.930 no
C16 C17 . 1.398(7) yes
C16 C31 . 1.390(7) yes
C17 C18 . 1.388(7) yes
C18 C19 . 1.389(7) yes
C18 H181 . 0.934 no
C19 S20 . 1.771(5) yes
C19 C30 . 1.420(8) yes
S20 C21 . 1.810(6) yes
C21 C22 . 1.514(9) yes
C21 H211 . 0.976 no
C21 H212 . 0.977 no
C22 C23 . 1.523(10) yes
C22 H221 . 0.972 no
C22 H222 . 0.975 no
C23 C26 . 1.553(9) yes
C23 H233 . 0.968 no
C23 H234 . 0.969 no
C23 C24 . 1.534(9) yes
C23 H231 . 0.968 no
C23 H232 . 0.969 no
C24 C27 . 1.555(9) yes
C24 H241 . 0.970 no
C24 H242 . 0.972 no
C25 C26 . 1.548(9) yes
C25 C28 . 1.517(9) yes
C25 H251 . 0.970 no
C25 H252 . 0.965 no
C26 H261 . 0.970 no
C26 H262 . 0.972 no
C27 C29 . 1.544(9) yes
C27 H271 . 0.966 no
C27 H272 . 0.963 no
C28 H281 . 0.964 no
C28 H282 . 0.963 no
C28 H283 . 0.960 no
C29 H291 . 0.966 no
C29 H292 . 0.965 no
C29 H293 . 0.965 no
C30 C31 . 1.402(7) yes
C30 S32 . 1.754(5) yes
C31 H311 . 0.931 no
S32 C33 . 1.810(6) yes
C33 C34 . 1.531(7) yes
C33 H331 . 0.968 no
C33 H332 . 0.969 no
C34 C36 . 1.551(7) yes
C34 H343 . 0.971 no
C34 H344 . 0.972 no
C34 C35 . 1.552(9) yes
C34 H341 . 0.971 no
C34 H342 . 0.972 no
C35 C37 . 1.551(9) yes
C35 H351 . 0.973 no
C35 H352 . 0.974 no
C36 C38 . 1.553(9) yes
C36 H361 . 0.977 no
C36 H362 . 0.973 no
C37 C40 . 1.546(9) yes
C37 H371 . 0.971 no
C37 H372 . 0.970 no
C38 C39 . 1.537(9) yes
C38 H381 . 0.971 no
C38 H382 . 0.969 no
C39 C42 . 1.544(9) yes
C39 H391 . 0.971 no
C39 H392 . 0.972 no
C40 C41 . 1.549(9) yes
C40 H401 . 0.974 no
C40 H402 . 0.974 no
C41 H411 . 0.961 no
C41 H412 . 0.962 no
C41 H413 . 0.961 no
C42 H421 . 0.960 no
C42 H422 . 0.962 no
C42 H423 . 0.960 no
Cl43 C44 22_655 1.735(16) yes
Cl43 C44 . 1.737(15) yes
C44 C44 22_655 1.18(3) yes
C44 Cl45 . 1.760(17) yes
C44 H441 . 0.962 no

loop_
_geom_hbond_atom_site_label_D
_geom_hbond_atom_site_label_H
_geom_hbond_atom_site_label_A
_geom_hbond_site_symmetry_A
_geom_hbond_angle_DHA
_geom_hbond_distance_DH
_geom_hbond_distance_HA
_geom_hbond_distance_DA
_geom_hbond_publ_flag
C28 H272 C27 . 121.2(19) 0.885 0.963 1.610(15) yes
C29 H292 C41 16_456 124.8(6) 0.965 2.517 3.169(15) yes
